data_1555643
loop_
_publ_author_name
'Qian, Jing'
'Sheng, Guorong'
'Huang, Kai'
'Liu, Shaojie'
'Lu, Ping'
'Wang, Yanguang'

_publ_section_title
;
 \a-Amidino Rhodium Carbenes: Key Intermediates for the Preparation of
 (E)-2-Aminomethylene-3-oxoindoles and Pyranoindoles.
;
_journal_issue 15
_journal_name_full 'Organic letters'
_journal_page_first 3682
_journal_page_last 3685
_journal_paper_doi 10.1021/acs.orglett.6b01728
_journal_volume 18
_journal_year 2016
_chemical_formula_moiety 'C21 H18 N2 O4 S'
_chemical_formula_sum 'C21 H18 N2 O4 S'
_chemical_formula_weight 394.43
_space_group_crystal_system triclinic
_space_group_IT_number 2
_space_group_name_Hall '-P 1'
_space_group_name_H-M_alt 'P -1'
_atom_sites_solution_hydrogens geom
_atom_sites_solution_primary direct
_atom_sites_solution_secondary difmap
_audit_creation_date 2016-01-13
_audit_creation_method
;
Olex2 1.2
(compiled 2014.03.20 svn.r2914 for OlexSys, GUI svn.r4816)
;
_cell_angle_alpha 87.384(5)
_cell_angle_beta 86.032(4)
_cell_angle_gamma 74.912(5)
_cell_formula_units_Z 2
_cell_length_a 7.3603(3)
_cell_length_b 7.5430(4)
_cell_length_c 17.2163(9)
_cell_measurement_reflns_used 2038
_cell_measurement_temperature 170.1
_cell_measurement_theta_max 29.4010
_cell_measurement_theta_min 3.1652
_cell_volume 920.29(8)
_computing_cell_refinement
;
CrysAlisPro, Agilent Technologies,
Version 1.171.35.11 (release 16-05-2011 CrysAlis171 .NET)
(compiled May 16 2011,17:55:39)
;
_computing_data_collection
;
CrysAlisPro, Agilent Technologies,
Version 1.171.35.11 (release 16-05-2011 CrysAlis171 .NET)
(compiled May 16 2011,17:55:39)
;
_computing_data_reduction
;
CrysAlisPro, Agilent Technologies,
Version 1.171.35.11 (release 16-05-2011 CrysAlis171 .NET)
(compiled May 16 2011,17:55:39)
;
_computing_molecular_graphics 'Olex2 (Dolomanov et al., 2009)'
_computing_publication_material 'Olex2 (Dolomanov et al., 2009)'
_computing_structure_refinement 'ShelXL (Sheldrick, 2008)'
_computing_structure_solution 'ShelXS (Sheldrick, 2008)'
_diffrn_ambient_temperature 170.1
_diffrn_detector_area_resol_mean 10.3592
_diffrn_measured_fraction_theta_full 0.996
_diffrn_measured_fraction_theta_max 0.996
_diffrn_measurement_device_type 'Xcalibur, Atlas, Gemini ultra'
_diffrn_measurement_method '\w scans'
_diffrn_orient_matrix_UB_11 -0.0351174000
_diffrn_orient_matrix_UB_12 0.0590228000
_diffrn_orient_matrix_UB_13 0.0315669000
_diffrn_orient_matrix_UB_21 0.0016470000
_diffrn_orient_matrix_UB_22 -0.0774469000
_diffrn_orient_matrix_UB_23 0.0251684000
_diffrn_orient_matrix_UB_31 0.0936011000
_diffrn_orient_matrix_UB_32 -0.0033483000
_diffrn_orient_matrix_UB_33 0.0087772000
_diffrn_radiation_monochromator graphite
_diffrn_radiation_type MoK\a
_diffrn_radiation_wavelength 0.71073
_diffrn_reflns_av_R_equivalents 0.0326
_diffrn_reflns_av_unetI/netI 0.0497
_diffrn_reflns_limit_h_max 8
_diffrn_reflns_limit_h_min -8
_diffrn_reflns_limit_k_max 8
_diffrn_reflns_limit_k_min -9
_diffrn_reflns_limit_l_max 16
_diffrn_reflns_limit_l_min -20
_diffrn_reflns_number 5753
_diffrn_reflns_theta_full 25.35
_diffrn_reflns_theta_max 25.35
_diffrn_reflns_theta_min 3.17
_diffrn_source 'Enhance (Mo) X-ray Source'
_exptl_absorpt_coefficient_mu 0.207
_exptl_absorpt_correction_T_max 1.00000
_exptl_absorpt_correction_T_min 0.70707
_exptl_absorpt_correction_type multi-scan
_exptl_absorpt_process_details
;
CrysAlisPro, Agilent Technologies,
Version 1.171.35.11 (release 16-05-2011 CrysAlis171 .NET)
(compiled May 16 2011,17:55:39)
Empirical absorption correction using spherical harmonics,
 implemented in SCALE3 ABSPACK scaling algorithm.
;
_exptl_crystal_colour red
_exptl_crystal_colour_primary red
_exptl_crystal_density_diffrn 1.423
_exptl_crystal_density_method 'not measured'
_exptl_crystal_description plate
_exptl_crystal_F_000 412
_exptl_crystal_size_max 0.42
_exptl_crystal_size_mid 0.36
_exptl_crystal_size_min 0.2
_refine_diff_density_max 0.249
_refine_diff_density_min -0.472
_refine_diff_density_rms 0.057
_refine_ls_extinction_method none
_refine_ls_goodness_of_fit_ref 1.052
_refine_ls_hydrogen_treatment mixed
_refine_ls_matrix_type full
_refine_ls_number_parameters 259
_refine_ls_number_reflns 3336
_refine_ls_number_restraints 1
_refine_ls_restrained_S_all 1.052
_refine_ls_R_factor_all 0.0547
_refine_ls_R_factor_gt 0.0422
_refine_ls_shift/su_max 0.001
_refine_ls_shift/su_mean 0.000
_refine_ls_structure_factor_coef Fsqd
_refine_ls_weighting_details 'calc w=1/[\s^2^(Fo^2^)+(0.0526P)^2^+0.2361P] where P=(Fo^2^+2Fc^2^)/3'
_refine_ls_weighting_scheme calc
_refine_ls_wR_factor_gt 0.1036
_refine_ls_wR_factor_ref 0.1145
_reflns_number_gt 2763
_reflns_number_total 3336
_reflns_threshold_expression >2sigma(I)
_cod_data_source_file ol6b01728_si_002.cif
_cod_data_source_block 160113_qj2_sj63
_cod_database_code 1555643
_chemical_oxdiff_formula 'C10 H10 N2 O8 S1'
_reflns_odcompleteness_completeness 99.55
_reflns_odcompleteness_iscentric 1
_reflns_odcompleteness_theta 26.32
_olex2_refinement_description
;
1. Fixed Uiso
 At 1.2 times of:
  All C(H) groups
 At 1.5 times of:
  All C(H,H,H) groups
2. Restrained distances
 N2-H2
 0.86 with sigma of 0.02
3.a Aromatic/amide H refined with riding coordinates:
 C2(H2A), C3(H3), C4(H4), C5(H5), C11(H11), C12(H12), C13(H13), C16(H16),
 C17(H17), C19(H19), C20(H20)
3.b Idealised Me refined as rotating group:
 C14(H14A,H14B,H14C), C21(H21A,H21B,H21C)
;

loop_
_space_group_symop_id
_space_group_symop_operation_xyz
1 'x, y, z'
2 '-x, -y, -z'

loop_
_atom_site_label
_atom_site_type_symbol
_atom_site_fract_x
_atom_site_fract_y
_atom_site_fract_z
_atom_site_U_iso_or_equiv
_atom_site_adp_type
_atom_site_occupancy
_atom_site_calc_flag
_atom_site_refinement_flags_posn
S1 S 0.65572(7) 0.01007(7) 0.17698(3) 0.02669(17) Uani 1 d .
O1 O 0.81308(19) -0.0045(2) 0.38996(9) 0.0315(4) Uani 1 d .
O2 O 0.84465(19) -0.1031(2) 0.17038(9) 0.0367(4) Uani 1 d .
O3 O 0.6158(2) 0.19799(19) 0.15073(9) 0.0338(4) Uani 1 d .
O4 O 0.2362(2) 0.40145(18) 0.26597(9) 0.0322(4) Uani 1 d .
N1 N 0.3545(2) 0.2635(2) 0.44010(10) 0.0259(4) Uani 1 d .
N2 N 0.5955(2) -0.0039(2) 0.27057(10) 0.0269(4) Uani 1 d D
H2 H 0.697(3) -0.052(3) 0.2955(15) 0.059(8) Uiso 1 d D
C1 C 0.4483(3) 0.2769(3) 0.50542(12) 0.0251(4) Uani 1 d .
C2 C 0.3777(3) 0.3715(3) 0.57298(13) 0.0310(5) Uani 1 d .
H2A H 0.2487 0.4365 0.5797 0.037 Uiso 1 calc R
C3 C 0.5022(3) 0.3675(3) 0.63013(13) 0.0354(5) Uani 1 d .
H3 H 0.4575 0.4334 0.6763 0.042 Uiso 1 calc R
C4 C 0.6908(3) 0.2700(3) 0.62202(13) 0.0347(5) Uani 1 d .
H4 H 0.7715 0.2686 0.6629 0.042 Uiso 1 calc R
C5 C 0.7616(3) 0.1757(3) 0.55532(13) 0.0305(5) Uani 1 d .
H5 H 0.8902 0.1092 0.5495 0.037 Uiso 1 calc R
C6 C 0.6385(3) 0.1806(3) 0.49613(12) 0.0248(4) Uani 1 d .
C7 C 0.6678(3) 0.0969(3) 0.42098(12) 0.0244(4) Uani 1 d .
C8 C 0.4834(3) 0.1590(3) 0.38491(12) 0.0231(4) Uani 1 d .
C9 C 0.4534(3) 0.1267(3) 0.31051(12) 0.0232(4) Uani 1 d .
C10 C 0.2808(3) 0.2133(3) 0.27139(12) 0.0251(4) Uani 1 d .
C11 C 0.1456(3) 0.1512(3) 0.24080(13) 0.0315(5) Uani 1 d .
H11 H 0.1425 0.0267 0.2374 0.038 Uiso 1 calc R
C12 C 0.0097(3) 0.3081(3) 0.21486(14) 0.0379(6) Uani 1 d .
H12 H -0.1029 0.3091 0.1907 0.045 Uiso 1 calc R
C13 C 0.0693(3) 0.4545(3) 0.23067(14) 0.0388(6) Uani 1 d .
H13 H 0.0046 0.5782 0.2190 0.047 Uiso 1 calc R
C14 C 0.1508(3) 0.3200(3) 0.43748(13) 0.0310(5) Uani 1 d .
H14A H 0.0929 0.3156 0.4903 0.046 Uiso 1 calc GR
H14B H 0.1096 0.2368 0.4046 0.046 Uiso 1 calc GR
H14C H 0.1123 0.4456 0.4158 0.046 Uiso 1 calc GR
C15 C 0.5088(3) -0.0966(3) 0.13052(12) 0.0257(4) Uani 1 d .
C16 C 0.5322(3) -0.2837(3) 0.14186(13) 0.0352(5) Uani 1 d .
H16 H 0.6263 -0.3534 0.1741 0.042 Uiso 1 calc R
C17 C 0.4159(3) -0.3678(3) 0.10527(14) 0.0396(6) Uani 1 d .
H17 H 0.4299 -0.4960 0.1134 0.048 Uiso 1 calc R
C18 C 0.2797(3) -0.2683(3) 0.05710(13) 0.0333(5) Uani 1 d .
C19 C 0.2621(3) -0.0825(3) 0.04588(13) 0.0346(5) Uani 1 d .
H19 H 0.1702 -0.0130 0.0126 0.042 Uiso 1 calc R
C20 C 0.3755(3) 0.0047(3) 0.08217(13) 0.0312(5) Uani 1 d .
H20 H 0.3618 0.1328 0.0739 0.037 Uiso 1 calc R
C21 C 0.1534(4) -0.3612(4) 0.01830(16) 0.0478(6) Uani 1 d .
H21A H 0.0305 -0.3374 0.0473 0.072 Uiso 1 calc GR
H21B H 0.2108 -0.4939 0.0177 0.072 Uiso 1 calc GR
H21C H 0.1366 -0.3128 -0.0353 0.072 Uiso 1 calc GR

loop_
_atom_site_aniso_label
_atom_site_aniso_U_11
_atom_site_aniso_U_22
_atom_site_aniso_U_33
_atom_site_aniso_U_23
_atom_site_aniso_U_13
_atom_site_aniso_U_12
S1 0.0245(3) 0.0293(3) 0.0261(3) -0.0023(2) -0.0013(2) -0.0065(2)
O1 0.0210(7) 0.0386(8) 0.0320(9) -0.0034(7) -0.0035(6) -0.0016(6)
O2 0.0252(8) 0.0441(9) 0.0386(10) -0.0055(7) -0.0011(7) -0.0044(7)
O3 0.0377(9) 0.0331(8) 0.0334(9) 0.0024(7) -0.0042(7) -0.0142(7)
O4 0.0306(8) 0.0265(8) 0.0397(9) -0.0004(6) -0.0115(7) -0.0054(6)
N1 0.0210(9) 0.0298(9) 0.0261(10) -0.0026(7) -0.0015(7) -0.0051(7)
N2 0.0240(9) 0.0290(9) 0.0243(10) -0.0021(7) -0.0047(7) 0.0002(7)
C1 0.0314(11) 0.0218(10) 0.0241(11) 0.0019(8) -0.0015(9) -0.0107(8)
C2 0.0355(12) 0.0271(11) 0.0300(12) -0.0018(9) 0.0013(9) -0.0081(9)
C3 0.0525(15) 0.0320(12) 0.0244(12) -0.0023(9) -0.0005(10) -0.0159(11)
C4 0.0483(14) 0.0333(12) 0.0292(13) 0.0033(10) -0.0118(10) -0.0207(11)
C5 0.0334(12) 0.0299(11) 0.0310(12) 0.0057(9) -0.0091(9) -0.0128(9)
C6 0.0278(11) 0.0245(10) 0.0238(11) 0.0030(8) -0.0035(8) -0.0103(8)
C7 0.0224(10) 0.0247(10) 0.0265(11) 0.0037(8) -0.0029(8) -0.0073(8)
C8 0.0207(10) 0.0221(10) 0.0265(11) -0.0002(8) -0.0019(8) -0.0054(8)
C9 0.0210(10) 0.0230(10) 0.0267(11) 0.0007(8) -0.0015(8) -0.0079(8)
C10 0.0233(10) 0.0248(10) 0.0260(11) -0.0015(8) -0.0019(8) -0.0038(8)
C11 0.0259(11) 0.0334(12) 0.0368(13) -0.0027(10) -0.0068(9) -0.0089(9)
C12 0.0256(11) 0.0475(14) 0.0407(14) -0.0042(11) -0.0123(10) -0.0066(10)
C13 0.0297(12) 0.0372(13) 0.0442(15) 0.0029(11) -0.0152(10) 0.0033(10)
C14 0.0206(10) 0.0355(12) 0.0351(13) -0.0043(10) 0.0017(9) -0.0045(9)
C15 0.0267(11) 0.0280(11) 0.0221(11) -0.0031(8) 0.0004(8) -0.0065(9)
C16 0.0398(13) 0.0298(12) 0.0347(13) -0.0001(10) -0.0075(10) -0.0058(10)
C17 0.0481(15) 0.0280(12) 0.0446(15) -0.0011(10) -0.0045(12) -0.0126(11)
C18 0.0339(12) 0.0389(12) 0.0304(12) -0.0083(10) 0.0026(9) -0.0150(10)
C19 0.0303(12) 0.0403(13) 0.0336(13) 0.0010(10) -0.0088(10) -0.0083(10)
C20 0.0342(12) 0.0272(11) 0.0334(13) 0.0001(9) -0.0037(10) -0.0098(9)
C21 0.0514(16) 0.0525(15) 0.0476(16) -0.0128(12) -0.0036(12) -0.0259(13)

loop_
_atom_type_symbol
_atom_type_description
_atom_type_scat_dispersion_real
_atom_type_scat_dispersion_imag
_atom_type_scat_source
C C 0.0033 0.0016 'International Tables Vol C Tables 4.2.6.8 and 6.1.1.4'
H H 0.0000 0.0000 'International Tables Vol C Tables 4.2.6.8 and 6.1.1.4'
N N 0.0061 0.0033 'International Tables Vol C Tables 4.2.6.8 and 6.1.1.4'
O O 0.0106 0.0060 'International Tables Vol C Tables 4.2.6.8 and 6.1.1.4'
S S 0.1246 0.1234 'International Tables Vol C Tables 4.2.6.8 and 6.1.1.4'

loop_
_geom_angle_atom_site_label_1
_geom_angle_atom_site_label_2
_geom_angle_atom_site_label_3
_geom_angle
O2 S1 N2 103.56(9)
O2 S1 C15 108.82(9)
O3 S1 O2 119.93(10)
O3 S1 N2 110.26(9)
O3 S1 C15 108.18(9)
N2 S1 C15 105.09(9)
C13 O4 C10 106.12(16)
C1 N1 C8 108.82(15)
C1 N1 C14 123.40(18)
C8 N1 C14 126.83(16)
S1 N2 H2 108.7(19)
C9 N2 S1 124.70(14)
C9 N2 H2 116.2(19)
N1 C1 C2 128.45(18)
N1 C1 C6 110.67(18)
C2 C1 C6 120.87(18)
C1 C2 H2A 121.2
C3 C2 C1 117.6(2)
C3 C2 H2A 121.2
C2 C3 H3 119.0
C2 C3 C4 122.1(2)
C4 C3 H3 119.0
C3 C4 H4 119.7
C5 C4 C3 120.66(19)
C5 C4 H4 119.7
C4 C5 H5 120.9
C4 C5 C6 118.2(2)
C6 C5 H5 120.9
C1 C6 C5 120.66(19)
C1 C6 C7 107.75(16)
C5 C6 C7 131.57(19)
O1 C7 C6 129.54(18)
O1 C7 C8 125.14(19)
C6 C7 C8 105.32(17)
N1 C8 C7 107.33(16)
C9 C8 N1 127.84(17)
C9 C8 C7 124.73(19)
N2 C9 C10 118.70(18)
C8 C9 N2 116.97(17)
C8 C9 C10 124.29(18)
O4 C10 C9 115.35(17)
C11 C10 O4 109.90(17)
C11 C10 C9 134.69(19)
C10 C11 H11 126.8
C10 C11 C12 106.44(19)
C12 C11 H11 126.8
C11 C12 H12 126.5
C13 C12 C11 107.05(18)
C13 C12 H12 126.5
O4 C13 H13 124.8
C12 C13 O4 110.48(19)
C12 C13 H13 124.8
N1 C14 H14A 109.5
N1 C14 H14B 109.5
N1 C14 H14C 109.5
H14A C14 H14B 109.5
H14A C14 H14C 109.5
H14B C14 H14C 109.5
C16 C15 S1 118.90(15)
C20 C15 S1 120.26(16)
C20 C15 C16 120.82(19)
C15 C16 H16 120.6
C15 C16 C17 118.90(19)
C17 C16 H16 120.6
C16 C17 H17 119.4
C18 C17 C16 121.2(2)
C18 C17 H17 119.4
C17 C18 C21 120.7(2)
C19 C18 C17 118.5(2)
C19 C18 C21 120.9(2)
C18 C19 H19 119.3
C18 C19 C20 121.3(2)
C20 C19 H19 119.3
C15 C20 C19 119.2(2)
C15 C20 H20 120.4
C19 C20 H20 120.4
C18 C21 H21A 109.5
C18 C21 H21B 109.5
C18 C21 H21C 109.5
H21A C21 H21B 109.5
H21A C21 H21C 109.5
H21B C21 H21C 109.5

loop_
_geom_bond_atom_site_label_1
_geom_bond_atom_site_label_2
_geom_bond_distance
S1 O2 1.4297(15)
S1 O3 1.4293(15)
S1 N2 1.6473(18)
S1 C15 1.757(2)
O1 C7 1.243(2)
O4 C10 1.371(2)
O4 C13 1.366(2)
N1 C1 1.381(2)
N1 C8 1.407(3)
N1 C14 1.451(2)
N2 H2 0.875(16)
N2 C9 1.401(3)
C1 C2 1.390(3)
C1 C6 1.401(3)
C2 H2A 0.9500
C2 C3 1.384(3)
C3 H3 0.9500
C3 C4 1.393(3)
C4 H4 0.9500
C4 C5 1.376(3)
C5 H5 0.9500
C5 C6 1.403(3)
C6 C7 1.444(3)
C7 C8 1.485(3)
C8 C9 1.358(3)
C9 C10 1.463(3)
C10 C11 1.351(3)
C11 H11 0.9500
C11 C12 1.414(3)
C12 H12 0.9500
C12 C13 1.335(3)
C13 H13 0.9500
C14 H14A 0.9800
C14 H14B 0.9800
C14 H14C 0.9800
C15 C16 1.383(3)
C15 C20 1.380(3)
C16 H16 0.9500
C16 C17 1.388(3)
C17 H17 0.9500
C17 C18 1.386(3)
C18 C19 1.379(3)
C18 C21 1.506(3)
C19 H19 0.9500
C19 C20 1.384(3)
C20 H20 0.9500
C21 H21A 0.9800
C21 H21B 0.9800
C21 H21C 0.9800

loop_
_geom_torsion_atom_site_label_1
_geom_torsion_atom_site_label_2
_geom_torsion_atom_site_label_3
_geom_torsion_atom_site_label_4
_geom_torsion
S1 N2 C9 C8 -143.98(16)
S1 N2 C9 C10 38.5(3)
S1 C15 C16 C17 179.90(18)
S1 C15 C20 C19 179.65(17)
O1 C7 C8 N1 177.17(19)
O1 C7 C8 C9 -6.2(3)
O2 S1 N2 C9 157.07(16)
O2 S1 C15 C16 43.0(2)
O2 S1 C15 C20 -135.50(18)
O3 S1 N2 C9 27.56(19)
O3 S1 C15 C16 174.82(17)
O3 S1 C15 C20 -3.7(2)
O4 C10 C11 C12 0.0(3)
N1 C1 C2 C3 -178.5(2)
N1 C1 C6 C5 179.81(18)
N1 C1 C6 C7 -1.3(2)
N1 C8 C9 N2 -170.86(19)
N1 C8 C9 C10 6.5(3)
N2 S1 C15 C16 -67.40(19)
N2 S1 C15 C20 114.10(18)
N2 C9 C10 O4 -123.6(2)
N2 C9 C10 C11 59.6(3)
C1 N1 C8 C7 2.8(2)
C1 N1 C8 C9 -173.65(19)
C1 C2 C3 C4 -1.3(3)
C1 C6 C7 O1 -177.8(2)
C1 C6 C7 C8 2.9(2)
C2 C1 C6 C5 0.7(3)
C2 C1 C6 C7 179.65(18)
C2 C3 C4 C5 1.2(3)
C3 C4 C5 C6 -0.1(3)
C4 C5 C6 C1 -0.9(3)
C4 C5 C6 C7 -179.5(2)
C5 C6 C7 O1 0.9(4)
C5 C6 C7 C8 -178.4(2)
C6 C1 C2 C3 0.3(3)
C6 C7 C8 N1 -3.5(2)
C6 C7 C8 C9 173.11(19)
C7 C8 C9 N2 13.3(3)
C7 C8 C9 C10 -169.36(19)
C8 N1 C1 C2 178.0(2)
C8 N1 C1 C6 -1.0(2)
C8 C9 C10 O4 59.1(3)
C8 C9 C10 C11 -117.7(3)
C9 C10 C11 C12 177.0(2)
C10 O4 C13 C12 0.4(3)
C10 C11 C12 C13 0.2(3)
C11 C12 C13 O4 -0.4(3)
C13 O4 C10 C9 -177.84(19)
C13 O4 C10 C11 -0.3(2)
C14 N1 C1 C2 -12.5(3)
C14 N1 C1 C6 168.49(18)
C14 N1 C8 C7 -166.23(18)
C14 N1 C8 C9 17.3(3)
C15 S1 N2 C9 -88.80(18)
C15 C16 C17 C18 0.9(4)
C16 C15 C20 C19 1.2(3)
C16 C17 C18 C19 0.2(4)
C16 C17 C18 C21 -179.5(2)
C17 C18 C19 C20 -0.7(4)
C18 C19 C20 C15 0.0(4)
C20 C15 C16 C17 -1.6(3)
C21 C18 C19 C20 179.0(2)
